data_2203268
loop_
_publ_author_name
'Huang, Xiao-Chun'
'Zhang, Lin-Yun'
'Chen, Xiao-Ming'
'Ng^a^, Seik Weng'

_publ_section_title
;
 Cadmium binicotinate
;
_journal_issue 3
_journal_name_full 'Acta Crystallographica Section E'
_journal_page_first m332
_journal_page_last m333
_journal_paper_doi 10.1107/S1600536804003940
_journal_volume 60
_journal_year 2004
_chemical_formula_iupac '[Cd (C12 H6 N2 O4)]'
_chemical_formula_moiety '(C12 H6 N2 O4), Cd'
_chemical_formula_sum 'C12 H6 Cd N2 O4'
_chemical_formula_weight 354.59
_chemical_name_common 'Cadmium binicotinate'
_chemical_name_systematic
;
 2,2'-Bipyridyl-3,3'-dicarboxylatocadmium(II)
;
_space_group_IT_number 118
_symmetry_cell_setting tetragonal
_symmetry_space_group_name_Hall 'P -4 -2n'
_symmetry_space_group_name_H-M 'P -4 n 2'
_atom_sites_solution_hydrogens geom
_atom_sites_solution_primary direct
_atom_sites_solution_secondary difmap
_audit_creation_method SHELXL-97
_cell_angle_alpha 90
_cell_angle_beta 90
_cell_angle_gamma 90
_cell_formula_units_Z 4
_cell_length_a 8.1791(6)
_cell_length_b 8.1791
_cell_length_c 16.4200(10)
_cell_measurement_reflns_used 2772
_cell_measurement_temperature 294(2)
_cell_measurement_theta_max 28.2
_cell_measurement_theta_min 3.5
_cell_volume 1098.46(10)
_computing_cell_refinement 'SAINT (Bruker, 2001)'
_computing_data_collection 'SMART (Bruker, 2001)'
_computing_data_reduction SAINT
_computing_molecular_graphics 'ORTEPII (Johnson, 1976)'
_computing_publication_material SHELXL97
_computing_structure_refinement 'SHELXL97 (Sheldrick, 1997)'
_computing_structure_solution 'SHELXS97 (Sheldrick, 1997)'
_diffrn_ambient_temperature 294(2)
_diffrn_measured_fraction_theta_full 0.99
_diffrn_measured_fraction_theta_max 0.99
_diffrn_measurement_device_type 'Bruker SMART APEX area-detector diffractometer'
_diffrn_measurement_method '\f and \w scan'
_diffrn_radiation_monochromator graphite
_diffrn_radiation_source 'fine-focus sealed tube'
_diffrn_radiation_type MoK\a
_diffrn_radiation_wavelength 0.71073
_diffrn_reflns_av_R_equivalents 0.020
_diffrn_reflns_av_sigmaI/netI 0.023
_diffrn_reflns_limit_h_max 10
_diffrn_reflns_limit_h_min -10
_diffrn_reflns_limit_k_max 8
_diffrn_reflns_limit_k_min -9
_diffrn_reflns_limit_l_max 15
_diffrn_reflns_limit_l_min -21
_diffrn_reflns_number 4888
_diffrn_reflns_theta_full 28.2
_diffrn_reflns_theta_max 28.2
_diffrn_reflns_theta_min 3.5
_diffrn_standards_decay_% 0
_diffrn_standards_interval_time 0
_diffrn_standards_number 0
_exptl_absorpt_coefficient_mu 2.00
_exptl_absorpt_correction_T_max 0.825
_exptl_absorpt_correction_T_min 0.678
_exptl_absorpt_correction_type multi-scan
_exptl_absorpt_process_details '(SADABS; Bruker, 2001)'
_exptl_crystal_colour Yellow
_exptl_crystal_density_diffrn 2.144
_exptl_crystal_density_method 'not measured'
_exptl_crystal_description Needle
_exptl_crystal_F_000 688
_exptl_crystal_size_max 0.30
_exptl_crystal_size_mid 0.10
_exptl_crystal_size_min 0.10
_refine_diff_density_max 0.37
_refine_diff_density_min -0.35
_refine_ls_abs_structure_details 'Flack parameter from 548 Friedel pairs'
_refine_ls_abs_structure_Flack -0.01(3)
_refine_ls_extinction_method none
_refine_ls_goodness_of_fit_ref 1.05
_refine_ls_hydrogen_treatment constr
_refine_ls_matrix_type full
_refine_ls_number_parameters 87
_refine_ls_number_reflns 1314
_refine_ls_number_restraints 0
_refine_ls_restrained_S_all 1.05
_refine_ls_R_factor_all 0.020
_refine_ls_R_factor_gt 0.019
_refine_ls_shift/su_max 0.001
_refine_ls_shift/su_mean <0.001
_refine_ls_structure_factor_coef Fsqd
_refine_ls_weighting_details 'calc w = 1/[\s^2^(Fo^2^)+(0.0236P)^2^+0.1528P] where P = (Fo^2^+2Fc^2^)/3'
_refine_ls_weighting_scheme calc
_refine_ls_wR_factor_gt 0.045
_refine_ls_wR_factor_ref 0.045
_reflns_number_gt 1276
_reflns_number_total 1314
_reflns_threshold_expression I>2\s(I)
_cod_data_source_file bt6410.cif
_cod_data_source_block I
_cod_depositor_comments
;
The following automatic conversions were performed:
'_symmetry_cell_setting' value 'Tetragonal' changed to 'tetragonal'
according to '/home/saulius/struct/CIF-dictionaries/cif_core.dic'
dictionary named 'cif_core.dic' version 2.4.1 from
2010-06-29.

'_exptl_absorpt_correction_type' value 'Multi-scan' changed
to 'multi-scan' according to
'/home/saulius/struct/CIF-dictionaries/cif_core.dic' dictionary named
'cif_core.dic' version 2.4.1 from 2010-06-29.

Automatic conversion script
Id: cif_fix_enum 1527 2010-12-29 10:47:43Z saulius 

The following automatic conversions were performed:

'_symmetry_cell_setting' value 'Tetragonal' changed to 'tetragonal'
according to /home/saulius/struct/CIF-dictionaries/cif_core.dic
dictionary named 'cif_core.dic' version 2.4.1 from
2010-06-29.

'_exptl_absorpt_correction_type' value 'Multi-scan'
changed to 'multi-scan' according to
/home/saulius/struct/CIF-dictionaries/cif_core.dic dictionary named
'cif_core.dic' version 2.4.1 from 2010-06-29.

Automatic conversion script
Id: cif_fix_values 1715 2011-07-08 13:25:40Z adriana 
;
_cod_original_cell_volume 1098.40(10)
_cod_database_code 2203268
_cod_database_fobs_code 2203268

loop_
_symmetry_equiv_pos_as_xyz
'x, y, z'
'-x, -y, z'
'y, -x, -z'
'-y, x, -z'
'x+1/2, -y+1/2, z+1/2'
'-x+1/2, y+1/2, z+1/2'
'y+1/2, x+1/2, -z+1/2'
'-y+1/2, -x+1/2, -z+1/2'

loop_
_atom_site_label
_atom_site_fract_x
_atom_site_fract_y
_atom_site_fract_z
_atom_site_U_iso_or_equiv
_atom_site_adp_type
_atom_site_calc_flag
_atom_site_refinement_flags
_atom_site_occupancy
_atom_site_type_symbol
Cd1 0.71465(2) 0.78535(2) 0.7500 0.01865(8) Uani d S 1 Cd
N1 1.4751(3) 0.8065(2) 0.82440(10) 0.0196(4) Uani d . 1 N
O1 0.8972(2) 0.8095(2) 0.86350(10) 0.0318(4) Uani d . 1 O
O2 0.9953(3) 0.7960(2) 0.73870(10) 0.0338(5) Uani d . 1 O
C1 1.3220(5) 0.8087(4) 0.79540(10) 0.0161(5) Uani d . 1 C
C2 1.1858(3) 0.8106(3) 0.8475(2) 0.0196(5) Uani d . 1 C
C3 1.2131(3) 0.8108(4) 0.9308(2) 0.0259(6) Uani d . 1 C
C4 1.3711(3) 0.8066(3) 0.9603(2) 0.0293(6) Uani d . 1 C
C5 1.4982(3) 0.8037(3) 0.9054(2) 0.0251(5) Uani d . 1 C
C6 1.0142(3) 0.8048(3) 0.8144(2) 0.0225(5) Uani d . 1 C
H3 1.1252 0.8138 0.9667 0.031 Uiso calc R 1 H
H4 1.3912 0.8058 1.0161 0.035 Uiso calc R 1 H
H5 1.6046 0.7996 0.9252 0.030 Uiso calc R 1 H

loop_
_atom_site_aniso_label
_atom_site_aniso_U_11
_atom_site_aniso_U_22
_atom_site_aniso_U_33
_atom_site_aniso_U_12
_atom_site_aniso_U_13
_atom_site_aniso_U_23
Cd1 0.01690(10) 0.01690(10) 0.02220(10) 0.00030(10) 0.00010(10) 0.00010(10)
N1 0.0170(10) 0.0200(10) 0.0220(10) -0.0010(10) -0.0010(10) 0.0020(10)
O1 0.0180(10) 0.0450(10) 0.0330(10) 0.0000(10) 0.0040(10) -0.0030(10)
O2 0.0190(10) 0.0580(10) 0.0250(10) -0.0010(10) -0.0030(10) 0.0070(10)
C1 0.019(2) 0.0090(10) 0.0200(10) 0.0000(10) 0.0010(10) 0.0000(10)
C2 0.0170(10) 0.0200(10) 0.0210(10) 0.0000(10) 0.0010(10) 0.0000(10)
C3 0.0220(10) 0.033(2) 0.0230(10) -0.0030(10) 0.0050(10) 0.0010(10)
C4 0.029(2) 0.040(2) 0.0190(10) -0.0040(10) -0.0030(10) 0.0030(10)
C5 0.0220(10) 0.032(2) 0.0220(10) 0.0000(10) -0.0050(10) 0.0050(10)
C6 0.0180(10) 0.0150(10) 0.034(2) 0.0000(10) -0.0010(10) 0.0040(10)

loop_
_atom_type_symbol
_atom_type_description
_atom_type_scat_dispersion_real
_atom_type_scat_dispersion_imag
_atom_type_scat_source
C C 0.0033 0.0016 'International Tables Vol C Tables 4.2.6.8 and 6.1.1.4'
H H 0.0000 0.0000 'International Tables Vol C Tables 4.2.6.8 and 6.1.1.4'
N N 0.0061 0.0033 'International Tables Vol C Tables 4.2.6.8 and 6.1.1.4'
O O 0.0106 0.0060 'International Tables Vol C Tables 4.2.6.8 and 6.1.1.4'
Cd Cd -0.8075 1.2024 'International Tables Vol C Tables 4.2.6.8 and 6.1.1.4'

loop_
_geom_angle_atom_site_label_1
_geom_angle_atom_site_label_2
_geom_angle_atom_site_label_3
_geom_angle_site_symmetry_1
_geom_angle_site_symmetry_3
_geom_angle
_geom_angle_publ_flag
O1 Cd1 O1 . 8_666 135.00(10) yes
O1 Cd1 O2 . . 55.90(10) yes
O1 Cd1 O2 . 8_666 92.50(10) yes
O1 Cd1 N1 . 1_455 96.40(10) yes
O1 Cd1 N1 . 8_676 112.80(10) yes
O1 Cd1 O2 8_666 . 92.50(10) no
O1 Cd1 O2 8_666 8_666 55.90(10) no
O1 Cd1 N1 8_666 1_455 112.80(10) no
O1 Cd1 N1 8_666 8_676 96.40(10) no
O2 Cd1 O2 . 8_666 94.70(10) yes
O2 Cd1 N1 . 1_455 152.00(10) yes
O2 Cd1 N1 . 8_676 90.00(10) yes
O2 Cd1 N1 8_666 1_455 90.00(10) no
O2 Cd1 N1 8_666 8_676 152.00(10) no
N1 Cd1 N1 1_455 8_676 98.70(10) yes
C1 N1 C5 . . 118.9(2) no
C1 N1 Cd1 . 1_655 127.2(2) no
C5 N1 Cd1 . 1_655 113.7(2) no
C6 O1 Cd1 . . 88.5(2) no
C6 O2 Cd1 . . 92.6(2) no
N1 C1 C2 . . 121.6(2) no
N1 C1 C1 . 7_546 115.0(3) no
C2 C1 C1 . 7_546 123.2(4) no
C3 C2 C1 . . 118.3(2) no
C3 C2 C6 . . 120.4(2) no
C1 C2 C6 . . 121.3(2) no
C4 C3 C2 . . 119.8(2) no
C5 C4 C3 . . 118.5(2) no
N1 C5 C4 . . 122.8(2) no
O1 C6 O2 . . 123.0(3) no
O1 C6 C2 . . 118.7(2) no
O2 C6 C2 . . 118.3(2) no
C4 C3 H3 . . 120.1 no
C2 C3 H3 . . 120.1 no
C5 C4 H4 . . 120.7 no
C3 C4 H4 . . 120.7 no
N1 C5 H5 . . 118.6 no
C4 C5 H5 . . 118.6 no

loop_
_geom_bond_atom_site_label_1
_geom_bond_atom_site_label_2
_geom_bond_site_symmetry_2
_geom_bond_distance
_geom_bond_publ_flag
Cd1 O1 . 2.396(2) yes
Cd1 O1 8_666 2.396(2) no
Cd1 O2 . 2.304(2) yes
Cd1 O2 8_666 2.304(2) no
Cd1 N1 1_455 2.315(2) yes
Cd1 N1 8_676 2.315(2) yes
N1 C1 . 1.339(5) no
N1 C5 . 1.344(3) no
O1 C6 . 1.251(3) no
O2 C6 . 1.256(3) no
C1 C2 . 1.405(4) no
C1 C1 7_546 1.498(4) no
C2 C3 . 1.386(4) no
C2 C6 . 1.506(4) no
C3 C4 . 1.381(4) no
C4 C5 . 1.376(4) no
C3 H3 . 0.93 no
C4 H4 . 0.93 no
C5 H5 . 0.93 no

loop_
_geom_torsion_atom_site_label_1
_geom_torsion_atom_site_label_2
_geom_torsion_atom_site_label_3
_geom_torsion_atom_site_label_4
_geom_torsion_site_symmetry_1
_geom_torsion_site_symmetry_4
_geom_torsion
_geom_torsion_publ_flag
O2 Cd1 O1 C6 8_666 . 93.0(2) no
O2 Cd1 O1 C6 . . -1.10(10) no
N1 Cd1 O1 C6 1_455 . -176.8(2) no
N1 Cd1 O1 C6 8_676 . -74.5(2) no
O1 Cd1 O1 C6 8_666 . 51.70(10) no
O2 Cd1 O2 C6 8_666 . -88.70(10) no
N1 Cd1 O2 C6 1_455 . 10.1(2) no
N1 Cd1 O2 C6 8_676 . 118.9(2) no
O1 Cd1 O2 C6 8_666 . -144.70(10) no
O1 Cd1 O2 C6 . . 1.00(10) no
C5 N1 C1 C2 . . 1.0(4) no
Cd1 N1 C1 C2 1_655 . 175.5(2) no
C5 N1 C1 C1 . 7_546 176.4(3) no
Cd1 N1 C1 C1 1_655 7_546 -9.0(5) no
N1 C1 C2 C3 . . 0.2(5) no
C1 C1 C2 C3 7_546 . -174.8(4) no
N1 C1 C2 C6 . . -177.0(3) no
C1 C1 C2 C6 7_546 . 7.9(6) no
C1 C2 C3 C4 . . -1.0(4) no
C6 C2 C3 C4 . . 176.3(2) no
C2 C3 C4 C5 . . 0.5(4) no
C1 N1 C5 C4 . . -1.5(4) no
Cd1 N1 C5 C4 1_655 . -176.7(2) no
C3 C4 C5 N1 . . 0.7(4) no
Cd1 O1 C6 O2 . . 1.9(3) no
Cd1 O1 C6 C2 . . -178.3(2) no
Cd1 O2 C6 O1 . . -2.0(3) no
Cd1 O2 C6 C2 . . 178.3(2) no
C3 C2 C6 O1 . . 4.0(4) no
C1 C2 C6 O1 . . -178.9(3) no
C3 C2 C6 O2 . . -176.3(2) no
C1 C2 C6 O2 . . 0.9(4) no
